data_4066252
loop_
_publ_author_name
'Peitz, Stephan'
'Peulecke, Normen'
'Aluri, Bhaskar R.'
'M\"uller, Bernd H.'
'Spannenberg, Anke'
'Rosenthal, Uwe'
'Al-Hazmi, Mohammed H.'
'Mosa, Fuad M.'
'W\"ohl, Anina'
'M\"uller, Wolfgang'

_publ_section_title
;
 Metalation and Transmetalation Studies on Ph2PN(iPr)P(Ph)N(iPr)H for
 Selective Ethene Trimerization to 1-Hexene&#x22A5;
;
_journal_issue 21
_journal_name_full Organometallics
_journal_page_first 5263
_journal_paper_doi 10.1021/om100371f
_journal_volume 29
_journal_year 2010
_chemical_formula_sum 'C14 H29 Cl2 Cr O3'
_chemical_formula_weight 368.27
_chemical_name_systematic
; 
 ? 
;
_space_group_IT_number 14
_symmetry_cell_setting monoclinic
_symmetry_space_group_name_Hall '-P 2ybc'
_symmetry_space_group_name_H-M 'P 1 21/c 1'
_atom_sites_solution_hydrogens geom
_atom_sites_solution_primary direct
_atom_sites_solution_secondary difmap
_audit_creation_method SHELXL-97
_cell_angle_alpha 90.00
_cell_angle_beta 91.220(3)
_cell_angle_gamma 90.00
_cell_formula_units_Z 4
_cell_length_a 8.9517(3)
_cell_length_b 13.2013(3)
_cell_length_c 14.9130(5)
_cell_measurement_reflns_used 10433
_cell_measurement_temperature 200(2)
_cell_measurement_theta_max 27.27
_cell_measurement_theta_min 1.49
_cell_volume 1761.93(9)
_computing_cell_refinement X-AREA
_computing_data_collection 'X-AREA (Stoe & Cie, 2005)'
_computing_data_reduction X-AREA
_computing_molecular_graphics 'XP in SHELXTL'
_computing_publication_material 'SHELXTL (Sheldrick, 2008)'
_computing_structure_refinement 'SHELXL-97 (Sheldrick, 2008)'
_computing_structure_solution 'SHELXS-97 (Sheldrick, 2008)'
_diffrn_ambient_temperature 200(2)
_diffrn_measured_fraction_theta_full 0.994
_diffrn_measured_fraction_theta_max 0.994
_diffrn_measurement_device_type 'STOE IPDS II'
_diffrn_measurement_method \w
_diffrn_radiation_monochromator graphite
_diffrn_radiation_source 'fine-focus sealed tube'
_diffrn_radiation_type MoK\a
_diffrn_radiation_wavelength 0.71073
_diffrn_reflns_av_R_equivalents 0.0179
_diffrn_reflns_av_sigmaI/netI 0.0129
_diffrn_reflns_limit_h_max 11
_diffrn_reflns_limit_h_min -11
_diffrn_reflns_limit_k_max 16
_diffrn_reflns_limit_k_min -16
_diffrn_reflns_limit_l_max 18
_diffrn_reflns_limit_l_min -18
_diffrn_reflns_number 26361
_diffrn_reflns_theta_full 26.79
_diffrn_reflns_theta_max 26.79
_diffrn_reflns_theta_min 2.06
_exptl_absorpt_coefficient_mu 0.956
_exptl_absorpt_correction_T_max 0.7808
_exptl_absorpt_correction_T_min 0.6972
_exptl_absorpt_correction_type numerical
_exptl_absorpt_process_details 'X-SHAPE and X-RED32 (Stoe & Cie, 2005)'
_exptl_crystal_colour yellow-green
_exptl_crystal_density_diffrn 1.388
_exptl_crystal_density_method 'not measured'
_exptl_crystal_description prism
_exptl_crystal_F_000 780
_exptl_crystal_size_max 0.50
_exptl_crystal_size_mid 0.37
_exptl_crystal_size_min 0.31
_refine_diff_density_max 0.473
_refine_diff_density_min -0.332
_refine_diff_density_rms 0.049
_refine_ls_extinction_method none
_refine_ls_goodness_of_fit_ref 1.034
_refine_ls_hydrogen_treatment constr
_refine_ls_matrix_type full
_refine_ls_number_parameters 180
_refine_ls_number_reflns 3742
_refine_ls_number_restraints 15
_refine_ls_restrained_S_all 1.037
_refine_ls_R_factor_all 0.0342
_refine_ls_R_factor_gt 0.0274
_refine_ls_shift/su_max 0.001
_refine_ls_shift/su_mean 0.000
_refine_ls_structure_factor_coef Fsqd
_refine_ls_weighting_details 'calc w=1/[\s^2^(Fo^2^)+(0.0462P)^2^+0.3633P] where P=(Fo^2^+2Fc^2^)/3'
_refine_ls_weighting_scheme calc
_refine_ls_wR_factor_gt 0.0734
_refine_ls_wR_factor_ref 0.0755
_reflns_number_gt 3173
_reflns_number_total 3742
_reflns_threshold_expression >2sigma(I)
_cod_data_source_file om100371f_si_001.cif
_cod_data_source_block 8
_cod_original_sg_symbol_H-M P2(1)/c
_cod_database_code 4066252

loop_
_symmetry_equiv_pos_as_xyz
'x, y, z'
'-x, y+1/2, -z+1/2'
'-x, -y, -z'
'x, -y-1/2, z-1/2'

loop_
_atom_site_label
_atom_site_type_symbol
_atom_site_fract_x
_atom_site_fract_y
_atom_site_fract_z
_atom_site_U_iso_or_equiv
_atom_site_adp_type
_atom_site_occupancy
_atom_site_symmetry_multiplicity
_atom_site_calc_flag
_atom_site_refinement_flags
_atom_site_disorder_assembly
_atom_site_disorder_group
C1 C 1.0401(2) 0.21576(17) 0.15504(15) 0.0501(5) Uani 1 1 d . . .
H1A H 1.0270 0.1416 0.1490 0.060 Uiso 1 1 calc R . .
H1B H 1.0986 0.2299 0.2107 0.060 Uiso 1 1 calc R . .
C2 C 1.1174(2) 0.25849(17) 0.07458(15) 0.0484(5) Uani 1 1 d . . .
H2A H 1.0906 0.2202 0.0195 0.058 Uiso 1 1 calc R . .
H2B H 1.2273 0.2577 0.0834 0.058 Uiso 1 1 calc R . .
C3 C 1.0584(2) 0.36536(15) 0.07001(13) 0.0398(4) Uani 1 1 d . . .
H3A H 1.1114 0.4099 0.1136 0.048 Uiso 1 1 calc R . .
H3B H 1.0673 0.3940 0.0090 0.048 Uiso 1 1 calc R . .
C4 C 0.8974(2) 0.35136(15) 0.09423(13) 0.0412(4) Uani 1 1 d . . .
H4A H 0.8582 0.4132 0.1229 0.049 Uiso 1 1 calc R . .
H4B H 0.8354 0.3361 0.0401 0.049 Uiso 1 1 calc R . .
C5 C 0.7048(2) -0.01706(14) 0.19366(14) 0.0459(5) Uani 1 1 d . . .
H5A H 0.6225 -0.0255 0.2363 0.055 Uiso 1 1 calc R . .
H5B H 0.8005 -0.0326 0.2252 0.055 Uiso 1 1 calc R . .
C6 C 0.6822(3) -0.08597(17) 0.11391(16) 0.0561(5) Uani 1 1 d . . .
H6A H 0.5755 -0.1039 0.1054 0.067 Uiso 1 1 calc R . .
H6B H 0.7414 -0.1489 0.1210 0.067 Uiso 1 1 calc R . .
C7 C 0.7368(3) -0.02341(18) 0.03629(15) 0.0565(6) Uani 1 1 d . . .
H7A H 0.8461 -0.0307 0.0296 0.068 Uiso 1 1 calc R . .
H7B H 0.6859 -0.0433 -0.0206 0.068 Uiso 1 1 calc R . .
C8 C 0.6967(3) 0.08231(17) 0.06215(13) 0.0525(5) Uani 1 1 d . . .
H8A H 0.7673 0.1315 0.0362 0.063 Uiso 1 1 calc R . .
H8B H 0.5942 0.0991 0.0408 0.063 Uiso 1 1 calc R . .
C9 C 0.40098(18) 0.14997(15) 0.27185(11) 0.0371(4) Uani 1 1 d D . .
H9A H 0.4076 0.1137 0.2140 0.045 Uiso 0.718(8) 1 calc PR A 1
H9B H 0.3468 0.2145 0.2618 0.045 Uiso 0.718(8) 1 calc PR A 1
H9C H 0.4048 0.0955 0.2263 0.045 Uiso 0.282(8) 1 calc PR A 2
H9D H 0.3610 0.2121 0.2429 0.045 Uiso 0.282(8) 1 calc PR A 2
C12 C 0.5535(2) 0.13694(19) 0.40362(12) 0.0509(6) Uani 1 1 d D . .
H12A H 0.5992 0.1901 0.4421 0.061 Uiso 0.718(8) 1 calc PR A 1
H12B H 0.6119 0.0737 0.4111 0.061 Uiso 0.718(8) 1 calc PR A 1
H12C H 0.5619 0.1966 0.4436 0.061 Uiso 0.282(8) 1 calc PR A 2
H12D H 0.6405 0.0922 0.4154 0.061 Uiso 0.282(8) 1 calc PR A 2
C13 C 0.7393(2) 0.35345(15) 0.31914(12) 0.0397(4) Uani 1 1 d . A .
H13A H 0.6707 0.4052 0.2934 0.048 Uiso 1 1 calc R . .
H13B H 0.7021 0.3357 0.3792 0.048 Uiso 1 1 calc R . .
C14 C 0.8913(3) 0.40122(19) 0.33139(16) 0.0594(6) Uani 1 1 d . . .
H14A H 0.8837 0.4608 0.3703 0.089 Uiso 1 1 calc R . .
H14B H 0.9287 0.4219 0.2729 0.089 Uiso 1 1 calc R . .
H14C H 0.9603 0.3521 0.3590 0.089 Uiso 1 1 calc R . .
Cl1 Cl 0.89163(4) 0.14089(4) 0.33503(3) 0.03983(12) Uani 1 1 d . A .
Cl2 Cl 0.55616(4) 0.30230(4) 0.13897(3) 0.03835(12) Uani 1 1 d . A .
Cr1 Cr 0.72501(3) 0.225749(19) 0.239469(16) 0.02502(8) Uani 1 1 d . . .
O1 O 0.89654(12) 0.26612(9) 0.15671(8) 0.0307(2) Uani 1 1 d . A .
O2 O 0.70643(15) 0.08456(9) 0.15889(8) 0.0390(3) Uani 1 1 d . A .
O3 O 0.54892(12) 0.16871(10) 0.30999(7) 0.0318(3) Uani 1 1 d . A .
C10A C 0.3228(4) 0.0859(3) 0.33966(13) 0.0386(8) Uiso 0.718(8) 1 d PD A 1
H10A H 0.3408 0.0129 0.3292 0.046 Uiso 0.718(8) 1 calc PR A 1
H10B H 0.2138 0.0988 0.3383 0.046 Uiso 0.718(8) 1 calc PR A 1
C11A C 0.3934(2) 0.1202(3) 0.42698(16) 0.0390(8) Uiso 0.718(8) 1 d PD A 1
H11A H 0.3470 0.1836 0.4483 0.047 Uiso 0.718(8) 1 calc PR A 1
H11B H 0.3844 0.0676 0.4738 0.047 Uiso 0.718(8) 1 calc PR A 1
C10B C 0.3039(5) 0.1187(7) 0.3481(3) 0.0342(19) Uiso 0.282(8) 1 d PD A 2
H10C H 0.2454 0.1770 0.3700 0.041 Uiso 0.282(8) 1 calc PR A 2
H10D H 0.2339 0.0644 0.3290 0.041 Uiso 0.282(8) 1 calc PR A 2
C11B C 0.4104(4) 0.0810(6) 0.4198(4) 0.0300(18) Uiso 0.282(8) 1 d PD A 2
H11C H 0.4253 0.0070 0.4145 0.036 Uiso 0.282(8) 1 calc PR A 2
H11D H 0.3725 0.0964 0.4802 0.036 Uiso 0.282(8) 1 calc PR A 2

loop_
_atom_site_aniso_label
_atom_site_aniso_U_11
_atom_site_aniso_U_22
_atom_site_aniso_U_33
_atom_site_aniso_U_23
_atom_site_aniso_U_13
_atom_site_aniso_U_12
C1 0.0305(9) 0.0593(13) 0.0611(13) 0.0221(10) 0.0174(9) 0.0177(8)
C2 0.0361(10) 0.0565(12) 0.0531(12) 0.0078(10) 0.0179(9) 0.0090(9)
C3 0.0383(9) 0.0428(10) 0.0385(9) 0.0011(8) 0.0083(7) -0.0075(8)
C4 0.0396(9) 0.0413(10) 0.0435(10) 0.0160(8) 0.0147(8) 0.0072(8)
C5 0.0548(12) 0.0343(10) 0.0489(11) 0.0050(8) 0.0120(9) 0.0025(8)
C6 0.0574(13) 0.0429(12) 0.0684(14) -0.0101(10) 0.0117(11) -0.0092(10)
C7 0.0686(14) 0.0549(13) 0.0462(11) -0.0128(10) 0.0064(10) -0.0035(11)
C8 0.0749(15) 0.0521(13) 0.0304(9) -0.0057(8) -0.0010(9) -0.0007(11)
C9 0.0231(8) 0.0535(11) 0.0346(9) 0.0019(8) -0.0019(6) -0.0047(7)
C12 0.0394(10) 0.0851(17) 0.0281(9) 0.0211(9) -0.0002(7) -0.0130(10)
C13 0.0386(9) 0.0419(10) 0.0387(9) -0.0068(8) 0.0071(7) -0.0041(8)
C14 0.0536(12) 0.0653(15) 0.0598(13) -0.0230(11) 0.0109(10) -0.0230(11)
Cl1 0.0273(2) 0.0584(3) 0.0337(2) 0.01429(19) -0.00281(15) 0.00470(18)
Cl2 0.0290(2) 0.0507(3) 0.0353(2) 0.01541(18) -0.00055(16) 0.00590(17)
Cr1 0.02046(13) 0.03231(15) 0.02232(13) 0.00375(10) 0.00116(9) 0.00092(9)
O1 0.0250(5) 0.0357(6) 0.0317(6) 0.0075(5) 0.0065(4) 0.0051(5)
O2 0.0527(8) 0.0340(7) 0.0302(6) 0.0006(5) 0.0012(5) -0.0008(6)
O3 0.0237(5) 0.0470(7) 0.0246(5) 0.0072(5) -0.0003(4) -0.0047(5)

loop_
_atom_type_symbol
_atom_type_description
_atom_type_scat_dispersion_real
_atom_type_scat_dispersion_imag
_atom_type_scat_source
C C 0.0033 0.0016 'International Tables Vol C Tables 4.2.6.8 and 6.1.1.4'
H H 0.0000 0.0000 'International Tables Vol C Tables 4.2.6.8 and 6.1.1.4'
O O 0.0106 0.0060 'International Tables Vol C Tables 4.2.6.8 and 6.1.1.4'
Cl Cl 0.1484 0.1585 'International Tables Vol C Tables 4.2.6.8 and 6.1.1.4'
Cr Cr 0.3209 0.6236 'International Tables Vol C Tables 4.2.6.8 and 6.1.1.4'

loop_
_geom_angle_atom_site_label_1
_geom_angle_atom_site_label_2
_geom_angle_atom_site_label_3
_geom_angle
O1 C1 C2 105.35(15)
C1 C2 C3 102.70(15)
C4 C3 C2 102.16(15)
O1 C4 C3 105.43(14)
O2 C5 C6 106.30(16)
C5 C6 C7 103.54(17)
C8 C7 C6 103.25(18)
O2 C8 C7 105.52(18)
O3 C9 C10A 105.45(15)
O3 C9 C10B 106.7(2)
O3 C12 C11A 104.92(15)
O3 C12 C11B 106.7(2)
C14 C13 Cr1 117.13(14)
O3 Cr1 O1 171.97(5)
O3 Cr1 C13 92.49(6)
O1 Cr1 C13 95.49(6)
O3 Cr1 O2 85.42(5)
O1 Cr1 O2 86.63(5)
C13 Cr1 O2 177.52(6)
O3 Cr1 Cl1 89.93(3)
O1 Cr1 Cl1 90.87(3)
C13 Cr1 Cl1 90.55(6)
O2 Cr1 Cl1 88.11(4)
O3 Cr1 Cl2 89.65(3)
O1 Cr1 Cl2 89.09(3)
C13 Cr1 Cl2 92.71(6)
O2 Cr1 Cl2 88.62(4)
Cl1 Cr1 Cl2 176.73(2)
C1 O1 C4 109.01(13)
C1 O1 Cr1 124.38(10)
C4 O1 Cr1 126.55(9)
C5 O2 C8 109.88(15)
C5 O2 Cr1 126.05(11)
C8 O2 Cr1 124.05(12)
C9 O3 C12 109.47(12)
C9 O3 Cr1 124.40(9)
C12 O3 Cr1 126.09(9)
C9 C10A C11A 102.71(18)
C12 C11A C10A 103.27(19)
C11B C10B C9 105.1(3)
C10B C11B C12 104.7(3)

loop_
_geom_bond_atom_site_label_1
_geom_bond_atom_site_label_2
_geom_bond_distance
C1 O1 1.447(2)
C1 C2 1.507(3)
C2 C3 1.507(3)
C3 C4 1.504(2)
C4 O1 1.461(2)
C5 O2 1.438(2)
C5 C6 1.508(3)
C6 C7 1.512(3)
C7 C8 1.494(3)
C8 O2 1.444(2)
C9 O3 1.4515(19)
C9 C10A 1.5025(19)
C9 C10B 1.504(2)
C12 O3 1.4576(19)
C12 C11A 1.4984(19)
C12 C11B 1.503(2)
C13 C14 1.507(3)
C13 Cr1 2.0649(18)
Cl1 Cr1 2.3281(5)
Cl2 Cr1 2.3358(5)
Cr1 O3 2.0563(11)
Cr1 O1 2.0604(11)
Cr1 O2 2.2220(13)
C10A C11A 1.5050(19)
C10B C11B 1.502(2)
